data_4072840
loop_
_publ_author_name
'Zhu, Bolin'
'Ellern, Arkady'
'Sygula, Andrzej'
'Sygula, Renata'
'Angelici, Robert J.'

_publ_section_title
;
 \h6-Coordination of the Curved Carbon Surface of Corannulene (C20H10) to
 (\h6-arene)M2+(M = Ru, Os)
;
_journal_issue 7
_journal_name_full Organometallics
_journal_page_first 1721
_journal_paper_doi 10.1021/om0610795
_journal_volume 26
_journal_year 2007
_chemical_formula_sum 'C32 H28 F12 Ru Sb2'
_chemical_formula_weight 985.11
_chemical_name_systematic
; 
 ? 
;
_space_group_IT_number 61
_symmetry_cell_setting orthorhombic
_symmetry_space_group_name_Hall '-P 2ac 2ab'
_symmetry_space_group_name_H-M 'P b c a'
_atom_sites_solution_hydrogens geom
_atom_sites_solution_primary direct
_atom_sites_solution_secondary difmap
_audit_creation_method SHELXL-97
_cell_angle_alpha 90.00
_cell_angle_beta 90.00
_cell_angle_gamma 90.00
_cell_formula_units_Z 8
_cell_length_a 17.793(4)
_cell_length_b 15.863(4)
_cell_length_c 23.310(5)
_cell_measurement_reflns_used 1003
_cell_measurement_temperature 193(2)
_cell_measurement_theta_max 26.40
_cell_measurement_theta_min 2.45
_cell_volume 6579(3)
_computing_cell_refinement 'Bruker SMART'
_computing_data_collection 'Bruker SMART'
_computing_data_reduction 'Bruker SAINT'
_computing_molecular_graphics 'Bruker SHELXTL'
_computing_publication_material 'Bruker SHELXTL'
_computing_structure_refinement 'SHELXL-97 (Sheldrick, 1997)'
_computing_structure_solution 'SHELXS-97 (Sheldrick, 1990)'
_diffrn_ambient_temperature 193(2)
_diffrn_measured_fraction_theta_full 1.000
_diffrn_measured_fraction_theta_max 1.000
_diffrn_measurement_device_type 'CCD area detector'
_diffrn_measurement_method 'phi and omega scans'
_diffrn_radiation_monochromator graphite
_diffrn_radiation_source 'fine-focus sealed tube'
_diffrn_radiation_type MoK\a
_diffrn_radiation_wavelength 0.71073
_diffrn_reflns_av_R_equivalents 0.0538
_diffrn_reflns_av_sigmaI/netI 0.0330
_diffrn_reflns_limit_h_max 22
_diffrn_reflns_limit_h_min -21
_diffrn_reflns_limit_k_max 19
_diffrn_reflns_limit_k_min -19
_diffrn_reflns_limit_l_max 29
_diffrn_reflns_limit_l_min -29
_diffrn_reflns_number 52421
_diffrn_reflns_theta_full 26.37
_diffrn_reflns_theta_max 26.37
_diffrn_reflns_theta_min 1.75
_exptl_absorpt_coefficient_mu 2.174
_exptl_absorpt_correction_T_max 1
_exptl_absorpt_correction_T_min 0.78
_exptl_absorpt_correction_type multi-scan
_exptl_absorpt_process_details 'Bruker SADABS'
_exptl_crystal_colour orange
_exptl_crystal_density_diffrn 1.989
_exptl_crystal_density_meas ?
_exptl_crystal_density_method 'not measured'
_exptl_crystal_description prism
_exptl_crystal_F_000 3792
_exptl_crystal_size_max 0.40
_exptl_crystal_size_mid 0.20
_exptl_crystal_size_min 0.15
_refine_diff_density_max 3.418
_refine_diff_density_min -1.590
_refine_diff_density_rms 0.180
_refine_ls_extinction_method none
_refine_ls_goodness_of_fit_ref 1.150
_refine_ls_hydrogen_treatment constr
_refine_ls_matrix_type full
_refine_ls_number_parameters 430
_refine_ls_number_reflns 6727
_refine_ls_number_restraints 0
_refine_ls_restrained_S_all 1.150
_refine_ls_R_factor_all 0.0905
_refine_ls_R_factor_gt 0.0596
_refine_ls_shift/su_max 0.004
_refine_ls_shift/su_mean 0.000
_refine_ls_structure_factor_coef Fsqd
_refine_ls_weighting_details 'calc w=1/[\s^2^(Fo^2^)+(0.0519P)^2^+95.6658P] where P=(Fo^2^+2Fc^2^)/3'
_refine_ls_weighting_scheme calc
_refine_ls_wR_factor_gt 0.1521
_refine_ls_wR_factor_ref 0.1753
_reflns_number_gt 4942
_reflns_number_total 6727
_reflns_threshold_expression >2sigma(I)
_cod_data_source_file om0610795si20061128_032403.cif
_cod_data_source_block ang78
_cod_depositor_comments
;
The following automatic conversions were performed:

'_symmetry_cell_setting' value 'Orthorhombic' changed to
'orthorhombic' according to
/home/saulius/struct/CIF-dictionaries/cif_core.dic dictionary named
'cif_core.dic' version 2.4.1 from 2010-06-29.

Automatic conversion script
Id: cif_fix_values 1715 2011-07-08 13:25:40Z adriana 

The following automatic conversions were performed:

'_exptl_crystal_density_meas' value 'none' was changed to '?' - the
value is perceived as not measured.

Automatic conversion script
Id: cif_fix_values 3008 2015-01-20 13:52:24Z robertas 
;
_cod_original_cell_volume 6580(3)
_cod_original_sg_symbol_H-M Pbca
_cod_database_code 4072840

loop_
_symmetry_equiv_pos_as_xyz
'x, y, z'
'-x+1/2, -y, z+1/2'
'-x, y+1/2, -z+1/2'
'x+1/2, -y+1/2, -z'
'-x, -y, -z'
'x-1/2, y, -z-1/2'
'x, -y-1/2, z-1/2'
'-x-1/2, y-1/2, z'

loop_
_atom_site_label
_atom_site_type_symbol
_atom_site_fract_x
_atom_site_fract_y
_atom_site_fract_z
_atom_site_U_iso_or_equiv
_atom_site_adp_type
_atom_site_occupancy
_atom_site_symmetry_multiplicity
_atom_site_calc_flag
_atom_site_refinement_flags
Ru1 Ru 0.10267(4) 0.11185(4) 0.15370(3) 0.02679(18) Uani 1 1 d .
C1 C 0.0097(6) 0.0805(6) 0.0932(4) 0.042(2) Uani 1 1 d .
H1 H -0.0236 0.0311 0.1011 0.051 Uiso 1 1 calc R
C2 C 0.0804(6) 0.0681(6) 0.0649(4) 0.038(2) Uani 1 1 d .
H2 H 0.0953 0.0093 0.0545 0.045 Uiso 1 1 calc R
C3 C 0.1973(7) 0.1430(9) 0.0161(5) 0.059(3) Uani 1 1 d .
H3 H 0.2221 0.0944 0.0018 0.071 Uiso 1 1 calc R
C4 C 0.2217(7) 0.2217(9) 0.0008(5) 0.063(3) Uani 1 1 d .
H4 H 0.2580 0.2255 -0.0289 0.076 Uiso 1 1 calc R
C5 C 0.1968(7) 0.3852(8) 0.0056(5) 0.060(3) Uani 1 1 d .
H5 H 0.2322 0.3998 -0.0232 0.073 Uiso 1 1 calc R
C6 C 0.1487(7) 0.4457(8) 0.0253(5) 0.056(3) Uani 1 1 d .
H6 H 0.1530 0.5013 0.0105 0.067 Uiso 1 1 calc R
C7 C 0.0209(7) 0.4710(7) 0.0788(5) 0.056(3) Uani 1 1 d .
H7 H 0.0151 0.5282 0.0676 0.067 Uiso 1 1 calc R
C8 C -0.0372(7) 0.4308(7) 0.1050(5) 0.054(3) Uani 1 1 d .
H8 H -0.0824 0.4613 0.1116 0.065 Uiso 1 1 calc R
C9 C -0.0927(6) 0.2832(8) 0.1342(5) 0.053(3) Uani 1 1 d .
H9 H -0.1414 0.3038 0.1433 0.064 Uiso 1 1 calc R
C10 C -0.0829(5) 0.1996(7) 0.1325(5) 0.045(2) Uani 1 1 d .
H10 H -0.1230 0.1633 0.1432 0.054 Uiso 1 1 calc R
C11 C -0.0109(5) 0.1635(6) 0.1143(4) 0.036(2) Uani 1 1 d .
C12 C 0.1327(6) 0.1337(7) 0.0548(4) 0.039(2) Uani 1 1 d .
C13 C 0.1957(6) 0.3010(7) 0.0270(4) 0.045(2) Uani 1 1 d .
C14 C 0.0914(6) 0.4288(7) 0.0676(4) 0.044(2) Uani 1 1 d .
C15 C -0.0334(6) 0.3449(6) 0.1230(4) 0.042(2) Uani 1 1 d .
C16 C 0.0364(5) 0.3101(6) 0.1202(4) 0.0337(19) Uani 1 1 d .
C17 C 0.0468(5) 0.2223(5) 0.1132(3) 0.0288(17) Uani 1 1 d .
C18 C 0.1168(5) 0.2083(6) 0.0839(4) 0.034(2) Uani 1 1 d .
C19 C 0.1485(5) 0.2886(6) 0.0729(4) 0.035(2) Uani 1 1 d .
C20 C 0.0987(5) 0.3510(6) 0.0932(4) 0.034(2) Uani 1 1 d .
C21 C 0.0677(5) 0.0803(6) 0.2419(3) 0.0319(19) Uani 1 1 d .
C22 C -0.0109(6) 0.0826(8) 0.2659(5) 0.056(3) Uani 1 1 d .
H22A H -0.0372 0.1324 0.2513 0.084 Uiso 1 1 calc R
H22B H -0.0086 0.0851 0.3078 0.084 Uiso 1 1 calc R
H22C H -0.0380 0.0316 0.2541 0.084 Uiso 1 1 calc R
C23 C 0.0961(5) 0.0055(5) 0.2153(4) 0.0320(19) Uani 1 1 d .
C24 C 0.0483(7) -0.0735(7) 0.2176(5) 0.061(3) Uani 1 1 d .
H24A H 0.0174 -0.0771 0.1829 0.092 Uiso 1 1 calc R
H24B H 0.0157 -0.0714 0.2515 0.092 Uiso 1 1 calc R
H24C H 0.0810 -0.1231 0.2200 0.092 Uiso 1 1 calc R
C25 C 0.1681(6) 0.0050(5) 0.1896(4) 0.035(2) Uani 1 1 d .
C26 C 0.1976(7) -0.0718(7) 0.1591(5) 0.056(3) Uani 1 1 d .
H26A H 0.1626 -0.1188 0.1644 0.084 Uiso 1 1 calc R
H26B H 0.2469 -0.0870 0.1748 0.084 Uiso 1 1 calc R
H26C H 0.2027 -0.0595 0.1180 0.084 Uiso 1 1 calc R
C27 C 0.2135(5) 0.0801(6) 0.1902(4) 0.0325(19) Uani 1 1 d .
C28 C 0.2892(6) 0.0785(8) 0.1617(5) 0.055(3) Uani 1 1 d .
H28A H 0.2838 0.0582 0.1222 0.082 Uiso 1 1 calc R
H28B H 0.3227 0.0406 0.1829 0.082 Uiso 1 1 calc R
H28C H 0.3104 0.1354 0.1614 0.082 Uiso 1 1 calc R
C29 C 0.1871(5) 0.1532(6) 0.2195(4) 0.034(2) Uani 1 1 d .
C30 C 0.2347(7) 0.2318(7) 0.2209(5) 0.054(3) Uani 1 1 d .
H30A H 0.2791 0.2238 0.1967 0.080 Uiso 1 1 calc R
H30B H 0.2505 0.2431 0.2604 0.080 Uiso 1 1 calc R
H30C H 0.2053 0.2795 0.2065 0.080 Uiso 1 1 calc R
C31 C 0.1138(5) 0.1547(6) 0.2446(4) 0.0339(19) Uani 1 1 d .
C32 C 0.0848(7) 0.2342(7) 0.2720(5) 0.058(3) Uani 1 1 d .
H32A H 0.1085 0.2417 0.3096 0.087 Uiso 1 1 calc R
H32B H 0.0302 0.2301 0.2768 0.087 Uiso 1 1 calc R
H32C H 0.0967 0.2825 0.2475 0.087 Uiso 1 1 calc R
F1 F 0.8988(5) 0.1605(6) 0.4708(5) 0.115(4) Uani 1 1 d .
F2 F 1.0001(9) 0.1818(8) 0.3957(5) 0.168(6) Uani 1 1 d .
F3 F 1.0155(6) 0.2508(6) 0.4942(4) 0.100(3) Uani 1 1 d .
F4 F 0.8697(12) 0.2573(7) 0.3863(9) 0.295(14) Uani 1 1 d .
F5 F 0.8900(7) 0.3262(8) 0.4849(8) 0.186(7) Uani 1 1 d .
F6 F 0.9882(8) 0.3478(7) 0.4076(5) 0.148(5) Uani 1 1 d .
F7 F 0.2663(7) 0.4722(8) 0.4069(3) 0.133(5) Uani 1 1 d .
F8 F 0.3039(5) 0.4321(7) 0.3019(3) 0.102(3) Uani 1 1 d .
F9 F 0.2070(5) 0.3441(5) 0.3583(3) 0.083(2) Uani 1 1 d .
F10 F 0.1683(7) 0.4342(7) 0.2680(5) 0.126(4) Uani 1 1 d .
F11 F 0.1259(7) 0.4783(8) 0.3730(7) 0.183(7) Uani 1 1 d .
F12 F 0.2239(7) 0.5680(5) 0.3182(5) 0.134(5) Uani 1 1 d .
Sb1 Sb 0.94428(5) 0.25412(4) 0.43899(3) 0.0505(2) Uani 1 1 d .
Sb2 Sb 0.21584(4) 0.45801(5) 0.33934(3) 0.0463(2) Uani 1 1 d .

loop_
_atom_site_aniso_label
_atom_site_aniso_U_11
_atom_site_aniso_U_22
_atom_site_aniso_U_33
_atom_site_aniso_U_23
_atom_site_aniso_U_13
_atom_site_aniso_U_12
Ru1 0.0296(3) 0.0262(3) 0.0246(3) 0.0005(3) 0.0001(3) 0.0000(3)
C1 0.053(6) 0.038(5) 0.036(5) 0.004(4) -0.012(4) -0.014(5)
C2 0.049(6) 0.032(5) 0.033(5) -0.009(4) -0.010(4) 0.006(4)
C3 0.057(7) 0.074(8) 0.046(6) 0.009(6) 0.012(5) 0.019(6)
C4 0.048(7) 0.093(10) 0.049(6) 0.004(7) 0.017(5) 0.008(7)
C5 0.049(7) 0.072(8) 0.060(7) 0.024(6) -0.001(6) -0.023(6)
C6 0.057(7) 0.053(7) 0.058(7) 0.015(6) -0.009(6) -0.018(6)
C7 0.072(8) 0.032(6) 0.064(7) -0.002(5) -0.002(6) 0.001(5)
C8 0.058(7) 0.049(6) 0.056(7) 0.003(5) 0.001(6) 0.016(6)
C9 0.034(5) 0.070(8) 0.055(6) 0.006(6) 0.008(5) 0.014(5)
C10 0.027(5) 0.055(7) 0.053(6) 0.009(5) 0.005(4) -0.004(4)
C11 0.040(5) 0.036(5) 0.032(4) 0.004(4) 0.002(4) 0.005(4)
C12 0.045(5) 0.052(6) 0.021(4) 0.001(4) -0.002(4) 0.010(5)
C13 0.036(5) 0.061(7) 0.038(5) 0.012(5) 0.000(4) -0.002(5)
C14 0.058(7) 0.042(6) 0.032(5) 0.007(4) -0.008(4) -0.006(5)
C15 0.050(6) 0.040(5) 0.036(5) -0.001(4) 0.000(4) 0.010(5)
C16 0.033(5) 0.036(5) 0.032(4) 0.004(4) 0.000(4) -0.008(4)
C17 0.029(4) 0.032(4) 0.026(4) -0.001(3) -0.001(3) 0.006(4)
C18 0.041(5) 0.037(5) 0.025(4) 0.003(4) 0.001(4) 0.004(4)
C19 0.032(5) 0.043(5) 0.030(4) 0.010(4) -0.001(4) -0.001(4)
C20 0.036(5) 0.042(5) 0.025(4) 0.002(4) -0.007(4) -0.005(4)
C21 0.039(5) 0.034(5) 0.023(4) 0.005(3) -0.003(3) -0.007(4)
C22 0.050(6) 0.075(8) 0.042(6) -0.006(5) 0.017(5) -0.015(6)
C23 0.043(5) 0.027(4) 0.026(4) 0.004(3) -0.008(4) -0.006(4)
C24 0.077(9) 0.042(6) 0.064(7) 0.002(6) -0.007(6) -0.029(6)
C25 0.051(6) 0.023(4) 0.030(4) 0.005(3) -0.010(4) 0.004(4)
C26 0.072(8) 0.033(5) 0.062(7) -0.012(5) -0.013(6) 0.014(5)
C27 0.035(5) 0.031(4) 0.031(4) 0.004(4) -0.006(4) 0.002(4)
C28 0.043(6) 0.062(7) 0.060(7) 0.005(6) 0.009(5) 0.003(5)
C29 0.037(5) 0.037(5) 0.028(4) 0.002(4) -0.007(4) -0.009(4)
C30 0.064(7) 0.045(6) 0.053(6) -0.003(5) 0.009(5) -0.020(5)
C31 0.046(5) 0.032(5) 0.023(4) -0.001(4) -0.002(4) -0.004(4)
C32 0.074(8) 0.047(7) 0.053(7) -0.019(5) 0.013(6) 0.006(6)
F1 0.078(6) 0.074(6) 0.193(11) 0.054(7) 0.000(6) -0.009(5)
F2 0.286(18) 0.124(9) 0.093(7) -0.043(7) 0.086(10) -0.030(11)
F3 0.115(7) 0.110(7) 0.074(5) 0.002(5) -0.057(5) 0.002(6)
F4 0.45(3) 0.086(8) 0.35(2) 0.085(11) -0.36(2) -0.089(12)
F5 0.111(9) 0.108(9) 0.34(2) -0.052(12) 0.029(12) 0.030(7)
F6 0.217(13) 0.112(8) 0.115(8) 0.059(7) -0.061(9) -0.082(9)
F7 0.176(10) 0.182(11) 0.040(4) -0.015(5) -0.005(5) -0.111(9)
F8 0.095(6) 0.134(8) 0.076(5) 0.039(5) 0.042(5) 0.054(6)
F9 0.115(7) 0.059(5) 0.074(5) 0.004(4) -0.005(5) -0.001(5)
F10 0.154(10) 0.108(8) 0.116(8) 0.026(6) -0.074(7) -0.013(7)
F11 0.112(9) 0.141(10) 0.297(18) 0.066(11) 0.135(11) 0.054(8)
F12 0.219(13) 0.048(5) 0.135(8) -0.012(5) 0.098(9) -0.021(6)
Sb1 0.0617(5) 0.0381(4) 0.0518(4) 0.0053(3) -0.0300(4) -0.0067(3)
Sb2 0.0379(4) 0.0487(4) 0.0522(4) 0.0004(3) 0.0078(3) 0.0078(3)

loop_
_atom_type_symbol
_atom_type_description
_atom_type_scat_dispersion_real
_atom_type_scat_dispersion_imag
_atom_type_scat_source
C C 0.0033 0.0016 'International Tables Vol C Tables 4.2.6.8 and 6.1.1.4'
H H 0.0000 0.0000 'International Tables Vol C Tables 4.2.6.8 and 6.1.1.4'
F F 0.0171 0.0103 'International Tables Vol C Tables 4.2.6.8 and 6.1.1.4'
Ru Ru -1.2594 0.8363 'International Tables Vol C Tables 4.2.6.8 and 6.1.1.4'
Sb Sb -0.5866 1.5461 'International Tables Vol C Tables 4.2.6.8 and 6.1.1.4'

loop_
_geom_angle_atom_site_label_1
_geom_angle_atom_site_label_2
_geom_angle_atom_site_label_3
_geom_angle
C21 Ru1 C27 80.8(3)
C21 Ru1 C2 138.4(3)
C27 Ru1 C2 116.6(3)
C21 Ru1 C23 37.7(3)
C27 Ru1 C23 67.9(3)
C2 Ru1 C23 110.9(3)
C21 Ru1 C25 67.9(3)
C27 Ru1 C25 38.0(3)
C2 Ru1 C25 101.9(3)
C23 Ru1 C25 37.1(3)
C21 Ru1 C17 116.7(3)
C27 Ru1 C17 138.0(3)
C2 Ru1 C17 76.7(3)
C23 Ru1 C17 148.3(3)
C25 Ru1 C17 174.6(3)
C21 Ru1 C1 109.3(3)
C27 Ru1 C1 148.9(4)
C2 Ru1 C1 37.6(4)
C23 Ru1 C1 101.6(3)
C25 Ru1 C1 117.2(4)
C17 Ru1 C1 64.9(3)
C21 Ru1 C31 37.8(3)
C27 Ru1 C31 67.9(3)
C2 Ru1 C31 174.8(4)
C23 Ru1 C31 67.8(3)
C25 Ru1 C31 80.1(3)
C17 Ru1 C31 101.7(3)
C1 Ru1 C31 137.2(4)
C21 Ru1 C29 67.6(3)
C27 Ru1 C29 37.3(3)
C2 Ru1 C29 148.0(4)
C23 Ru1 C29 79.4(3)
C25 Ru1 C29 67.3(3)
C17 Ru1 C29 111.0(3)
C1 Ru1 C29 173.6(4)
C31 Ru1 C29 37.2(3)
C21 Ru1 C18 149.4(3)
C27 Ru1 C18 109.5(3)
C2 Ru1 C18 63.7(3)
C23 Ru1 C18 172.8(3)
C25 Ru1 C18 137.2(3)
C17 Ru1 C18 37.5(3)
C1 Ru1 C18 77.1(4)
C31 Ru1 C18 118.0(3)
C29 Ru1 C18 102.7(3)
C21 Ru1 C11 101.5(3)
C27 Ru1 C11 172.9(3)
C2 Ru1 C11 66.0(3)
C23 Ru1 C11 118.0(3)
C25 Ru1 C11 149.1(3)
C17 Ru1 C11 35.0(3)
C1 Ru1 C11 36.7(4)
C31 Ru1 C11 109.8(3)
C29 Ru1 C11 137.4(3)
C18 Ru1 C11 65.1(3)
C21 Ru1 C12 173.9(3)
C27 Ru1 C12 101.8(3)
C2 Ru1 C12 35.5(4)
C23 Ru1 C12 138.2(3)
C25 Ru1 C12 110.9(3)
C17 Ru1 C12 64.9(3)
C1 Ru1 C12 65.7(4)
C31 Ru1 C12 148.2(3)
C29 Ru1 C12 117.8(3)
C18 Ru1 C12 34.8(3)
C11 Ru1 C12 76.5(3)
C2 C1 C11 120.1(9)
C2 C1 Ru1 70.7(5)
C11 C1 Ru1 76.8(5)
C2 C1 H1 119.9
C11 C1 H1 119.9
Ru1 C1 H1 119.9
C12 C2 C1 123.6(9)
C12 C2 Ru1 79.0(5)
C1 C2 Ru1 71.7(5)
C12 C2 H2 118.1
C1 C2 H2 118.1
Ru1 C2 H2 118.1
C4 C3 C12 120.0(11)
C4 C3 H3 120.0
C12 C3 H3 120.0
C3 C4 C13 124.8(10)
C3 C4 H4 117.6
C13 C4 H4 117.6
C6 C5 C13 122.2(11)
C6 C5 H5 118.9
C13 C5 H5 118.9
C5 C6 C14 122.8(10)
C5 C6 H6 118.6
C14 C6 H6 118.6
C8 C7 C14 121.6(10)
C8 C7 H7 119.2
C14 C7 H7 119.2
C7 C8 C15 122.9(11)
C7 C8 H8 118.5
C15 C8 H8 118.5
C10 C9 C15 124.4(10)
C10 C9 H9 117.8
C15 C9 H9 117.8
C9 C10 C11 120.6(9)
C9 C10 H10 119.7
C11 C10 H10 119.7
C17 C11 C1 114.5(8)
C17 C11 C10 113.0(8)
C1 C11 C10 132.3(9)
C17 C11 Ru1 66.9(5)
C1 C11 Ru1 66.5(5)
C10 C11 Ru1 140.3(7)
C18 C12 C2 114.2(8)
C18 C12 C3 111.9(10)
C2 C12 C3 133.7(10)
C18 C12 Ru1 66.9(5)
C2 C12 Ru1 65.5(5)
C3 C12 Ru1 141.4(7)
C19 C13 C5 114.4(10)
C19 C13 C4 113.1(10)
C5 C13 C4 130.7(10)
C20 C14 C6 113.3(10)
C20 C14 C7 114.8(10)
C6 C14 C7 130.5(10)
C16 C15 C8 114.6(10)
C16 C15 C9 113.3(9)
C8 C15 C9 131.1(10)
C15 C16 C17 121.7(8)
C15 C16 C20 123.0(9)
C17 C16 C20 107.0(8)
C11 C17 C16 124.2(8)
C11 C17 C18 123.1(8)
C16 C17 C18 108.8(8)
C11 C17 Ru1 78.1(5)
C16 C17 Ru1 141.7(6)
C18 C17 Ru1 72.1(5)
C12 C18 C19 126.4(8)
C12 C18 C17 122.6(9)
C19 C18 C17 107.0(8)
C12 C18 Ru1 78.4(5)
C19 C18 Ru1 142.0(7)
C17 C18 Ru1 70.4(5)
C13 C19 C20 123.0(9)
C13 C19 C18 120.9(9)
C20 C19 C18 108.7(8)
C14 C20 C19 123.0(9)
C14 C20 C16 121.5(9)
C19 C20 C16 108.5(8)
C23 C21 C31 119.8(8)
C23 C21 C22 120.6(9)
C31 C21 C22 119.6(9)
C23 C21 Ru1 71.6(5)
C31 C21 Ru1 72.2(5)
C22 C21 Ru1 127.1(7)
C21 C22 H22A 109.5
C21 C22 H22B 109.5
H22A C22 H22B 109.5
C21 C22 H22C 109.5
H22A C22 H22C 109.5
H22B C22 H22C 109.5
C25 C23 C21 120.5(8)
C25 C23 C24 121.3(9)
C21 C23 C24 118.2(9)
C25 C23 Ru1 71.5(5)
C21 C23 Ru1 70.6(5)
C24 C23 Ru1 133.0(7)
C23 C24 H24A 109.5
C23 C24 H24B 109.5
H24A C24 H24B 109.5
C23 C24 H24C 109.5
H24A C24 H24C 109.5
H24B C24 H24C 109.5
C23 C25 C27 120.0(8)
C23 C25 C26 121.4(9)
C27 C25 C26 118.5(9)
C23 C25 Ru1 71.4(5)
C27 C25 Ru1 70.5(5)
C26 C25 Ru1 128.5(7)
C25 C26 H26A 109.5
C25 C26 H26B 109.5
H26A C26 H26B 109.5
C25 C26 H26C 109.5
H26A C26 H26C 109.5
H26B C26 H26C 109.5
C29 C27 C25 119.5(8)
C29 C27 C28 121.4(9)
C25 C27 C28 119.0(9)
C29 C27 Ru1 72.8(5)
C25 C27 Ru1 71.5(5)
C28 C27 Ru1 129.4(7)
C27 C28 H28A 109.5
C27 C28 H28B 109.5
H28A C28 H28B 109.5
C27 C28 H28C 109.5
H28A C28 H28C 109.5
H28B C28 H28C 109.5
C27 C29 C31 120.7(8)
C27 C29 C30 119.9(9)
C31 C29 C30 119.3(9)
C27 C29 Ru1 69.9(5)
C31 C29 Ru1 71.0(5)
C30 C29 Ru1 129.2(7)
C29 C30 H30A 109.5
C29 C30 H30B 109.5
H30A C30 H30B 109.5
C29 C30 H30C 109.5
H30A C30 H30C 109.5
H30B C30 H30C 109.5
C29 C31 C21 119.2(8)
C29 C31 C32 120.1(9)
C21 C31 C32 120.7(9)
C29 C31 Ru1 71.8(5)
C21 C31 Ru1 70.0(5)
C32 C31 Ru1 128.8(7)
C31 C32 H32A 109.5
C31 C32 H32B 109.5
H32A C32 H32B 109.5
C31 C32 H32C 109.5
H32A C32 H32C 109.5
H32B C32 H32C 109.5
F4 Sb1 F3 177.3(10)
F4 Sb1 F2 92.4(9)
F3 Sb1 F2 89.6(6)
F4 Sb1 F6 91.1(6)
F3 Sb1 F6 90.5(5)
F2 Sb1 F6 93.3(6)
F4 Sb1 F5 89.6(10)
F3 Sb1 F5 88.4(6)
F2 Sb1 F5 178.0(8)
F6 Sb1 F5 87.3(7)
F4 Sb1 F1 88.5(6)
F3 Sb1 F1 89.9(5)
F2 Sb1 F1 87.4(5)
F6 Sb1 F1 179.2(6)
F5 Sb1 F1 92.1(6)
F11 Sb2 F12 90.9(5)
F11 Sb2 F7 92.2(7)
F12 Sb2 F7 94.4(6)
F11 Sb2 F8 176.0(7)
F12 Sb2 F8 91.1(5)
F7 Sb2 F8 91.0(5)
F11 Sb2 F9 89.7(5)
F12 Sb2 F9 178.0(5)
F7 Sb2 F9 87.5(4)
F8 Sb2 F9 88.2(4)
F11 Sb2 F10 91.2(7)
F12 Sb2 F10 89.3(5)
F7 Sb2 F10 174.9(6)
F8 Sb2 F10 85.4(5)
F9 Sb2 F10 88.7(4)

loop_
_geom_bond_atom_site_label_1
_geom_bond_atom_site_label_2
_geom_bond_distance
Ru1 C21 2.205(8)
Ru1 C27 2.207(9)
Ru1 C2 2.218(9)
Ru1 C23 2.219(8)
Ru1 C25 2.220(8)
Ru1 C17 2.225(8)
Ru1 C1 2.230(9)
Ru1 C31 2.234(8)
Ru1 C29 2.245(8)
Ru1 C18 2.247(9)
Ru1 C11 2.367(9)
Ru1 C12 2.393(9)
C1 C2 1.433(14)
C1 C11 1.453(14)
C1 H1 1.0000
C2 C12 1.416(14)
C2 H2 1.0000
C3 C4 1.370(18)
C3 C12 1.467(14)
C3 H3 0.9500
C4 C13 1.472(17)
C4 H4 0.9500
C5 C6 1.366(18)
C5 C13 1.426(16)
C5 H5 0.9500
C6 C14 1.443(15)
C6 H6 0.9500
C7 C8 1.360(16)
C7 C14 1.445(16)
C7 H7 0.9500
C8 C15 1.428(15)
C8 H8 0.9500
C9 C10 1.338(16)
C9 C15 1.463(16)
C9 H9 0.9500
C10 C11 1.466(13)
C10 H10 0.9500
C11 C17 1.388(13)
C12 C18 1.393(13)
C13 C19 1.374(13)
C14 C20 1.377(13)
C15 C16 1.360(13)
C16 C17 1.415(13)
C16 C20 1.432(12)
C17 C18 1.437(12)
C18 C19 1.416(13)
C19 C20 1.411(13)
C21 C23 1.431(13)
C21 C31 1.439(12)
C21 C22 1.506(13)
C22 H22A 0.9800
C22 H22B 0.9800
C22 H22C 0.9800
C23 C25 1.414(13)
C23 C24 1.515(13)
C24 H24A 0.9800
C24 H24B 0.9800
C24 H24C 0.9800
C25 C27 1.440(13)
C25 C26 1.506(13)
C26 H26A 0.9800
C26 H26B 0.9800
C26 H26C 0.9800
C27 C29 1.425(13)
C27 C28 1.501(13)
C28 H28A 0.9800
C28 H28B 0.9800
C28 H28C 0.9800
C29 C31 1.430(13)
C29 C30 1.506(13)
C30 H30A 0.9800
C30 H30B 0.9800
C30 H30C 0.9800
C31 C32 1.504(13)
C32 H32A 0.9800
C32 H32B 0.9800
C32 H32C 0.9800
F1 Sb1 1.847(8)
F2 Sb1 1.821(11)
F3 Sb1 1.807(8)
F4 Sb1 1.808(10)
F5 Sb1 1.841(13)
F6 Sb1 1.832(9)
F7 Sb2 1.827(8)
F8 Sb2 1.840(8)
F9 Sb2 1.867(8)
F10 Sb2 1.903(9)
F11 Sb2 1.811(9)
F12 Sb2 1.818(9)
